data_7035273
loop_
_publ_author_name
'Lawler, James M. M.'
'Manuel, Pascal'
'Thompson, Amber L.'
'Saines, Paul J.'

_publ_section_title
;
 Probing ferroic transitions in a multiferroic framework family: a neutron
 diffraction study of the ammonium transition metal formates.
;
_journal_issue 25
_journal_name_full 'Dalton transactions (Cambridge, England : 2003)'
_journal_page_first 11613
_journal_page_last 11620
_journal_paper_doi 10.1039/c5dt00733j
_journal_volume 44
_journal_year 2015
_chemical_absolute_configuration unk
_chemical_compound_source synthesised
_chemical_formula_moiety 'C3 H3 Mn O6, H4 N'
_chemical_formula_sum 'C3 H7 Mn N O6'
_chemical_formula_weight 208.02
_space_group_IT_number 33
_symmetry_cell_setting orthorhombic
_symmetry_space_group_name_Hall 'P 2c -2n'
_symmetry_space_group_name_H-M 'P n a 21'
_atom_sites_solution_hydrogens difmap
_atom_sites_solution_primary direct
_audit_update_record
;
2015-02-10 deposited with the CCDC.
2015-05-28 downloaded from the CCDC.
;
_cell_angle_alpha 90
_cell_angle_beta 90
_cell_angle_gamma 90
_cell_formula_units_Z 4
_cell_length_a 6.8568(2)
_cell_length_b 9.3906(2)
_cell_length_c 10.7307(3)
_cell_measurement_reflns_used 950
_cell_measurement_temperature 150
_cell_measurement_theta_max 27
_cell_measurement_theta_min 5
_cell_volume 690.94(3)
_computing_cell_refinement 'DENZO/SCALEPACK (Otwinowski & Minor, 1997)'
_computing_data_collection 'COLLECT (Nonius, 2001).'
_computing_data_reduction DENZO/SCALEPACK
_computing_molecular_graphics 'CAMERON (Watkin et al., 1996)'
_computing_publication_material CRYSTALS
_computing_structure_refinement 'CRYSTALS (Betteridge et al., 2003)'
_computing_structure_solution 'SIR92 (Altomare et al., 1994)'
_diffrn_ambient_temperature 150
_diffrn_measured_fraction_theta_full 0.994
_diffrn_measured_fraction_theta_max 0.994
_diffrn_measurement_device Area
_diffrn_measurement_device_type 'Nonius KappaCCD'
_diffrn_measurement_method \w
_diffrn_radiation_monochromator graphite
_diffrn_radiation_type 'Mo K\a'
_diffrn_radiation_wavelength 0.71073
_diffrn_reflns_av_R_equivalents 0.045
_diffrn_reflns_limit_h_max 8
_diffrn_reflns_limit_h_min -8
_diffrn_reflns_limit_k_max 12
_diffrn_reflns_limit_k_min -12
_diffrn_reflns_limit_l_max 13
_diffrn_reflns_limit_l_min -13
_diffrn_reflns_number 9149
_diffrn_reflns_theta_full 27.472
_diffrn_reflns_theta_max 27.472
_diffrn_reflns_theta_min 5.263
_diffrn_standards_number 0
_exptl_absorpt_coefficient_mu 1.895
_exptl_absorpt_correction_T_max 2.15285
_exptl_absorpt_correction_T_min 1.0
_exptl_absorpt_correction_type multi-scan
_exptl_absorpt_process_details 'DENZO/SCALEPACK (Otwinowski & Minor, 1997)'
_exptl_crystal_colour colourless
_exptl_crystal_density_diffrn 2.000
_exptl_crystal_density_method 'not measured'
_exptl_crystal_description block
_exptl_crystal_F_000 420
_exptl_crystal_size_max 0.200
_exptl_crystal_size_mid 0.180
_exptl_crystal_size_min 0.090
_refine_diff_density_max 0.57
_refine_diff_density_min -0.41
_refine_ls_extinction_coef 62(8)
_refine_ls_extinction_method 'Larson (1970), Equation 22'
_refine_ls_goodness_of_fit_ref 0.9596
_refine_ls_hydrogen_treatment constr
_refine_ls_matrix_type full
_refine_ls_number_parameters 101
_refine_ls_number_reflns 1481
_refine_ls_number_restraints 1
_refine_ls_R_factor_all 0.0327
_refine_ls_R_factor_gt 0.0275
_refine_ls_shift/su_max 0.0001083
_refine_ls_shift/su_mean 0.0000155
_refine_ls_structure_factor_coef Fsqd
_refine_ls_weighting_details
;
 Method= Modified Sheldrick 
 w=1/[\s^2^(F^2^) + ( 0.02P)^2^ + 0.99P] 
 ,where P=(max(Fo^2^,0) + 2Fc^2^)/3 
;
_refine_ls_weighting_scheme calc
_refine_ls_wR_factor_all 0.0641
_refine_ls_wR_factor_gt 0.0617
_refine_ls_wR_factor_ref 0.0641
_reflns_limit_h_max 8
_reflns_limit_h_min 0
_reflns_limit_k_max 12
_reflns_limit_k_min 0
_reflns_limit_l_max 13
_reflns_limit_l_min -13
_reflns_number_gt 1335
_reflns_number_total 1481
_reflns_threshold_expression I>2.0\s(I)
_oxford_diffrn_Wilson_B_factor 1.27
_oxford_diffrn_Wilson_scale 4.58
_oxford_refine_ls_r_factor_ref 0.0327
_oxford_refine_ls_scale 0.4367(10)
_oxford_reflns_number_all 1481
_oxford_reflns_threshold_expression_ref I>0.0\s(I)
_cod_data_source_file c5dt00733j2.cif
_cod_data_source_block Mn-Formate_new_polymorph
_cod_depositor_comments 'Adding full bibliography for 7035273--7035275.cif.'
_cod_original_sg_symbol_H-M 'P n a 21 '
_cod_original_formula_sum 'C3 H7 Mn1 N1 O6'
_cod_database_code 7035273

loop_
_symmetry_equiv_pos_as_xyz
x,y,z
-x+1/2,y+1/2,z+1/2
x+1/2,-y+1/2,z
-x,-y,z+1/2

loop_
_atom_site_label
_atom_site_type_symbol
_atom_site_fract_x
_atom_site_fract_y
_atom_site_fract_z
_atom_site_U_iso_or_equiv
_atom_site_occupancy
_atom_site_adp_type
_atom_site_refinement_flags_posn
Mn1 Mn 0.39466(5) 0.49733(4) 0.47030(13) 0.0121 1.0000 Uani .
O2 O 0.6509(3) 0.5981(2) 0.3920(2) 0.0187 1.0000 Uani .
C3 C 0.7497(4) 0.7092(3) 0.4048(3) 0.0171 1.0000 Uani .
O4 O 0.7311(3) 0.80214(19) 0.4877(2) 0.0193 1.0000 Uani .
O5 O 0.5102(3) 0.5361(2) 0.6571(2) 0.0199 1.0000 Uani .
C6 C 0.6840(4) 0.5317(3) 0.6858(3) 0.0169 1.0000 Uani .
O7 O 0.7530(3) 0.5431(2) 0.7937(2) 0.0197 1.0000 Uani .
O8 O 0.1492(3) 0.4017(2) 0.5681(2) 0.0188 1.0000 Uani .
C9 C 0.0517(4) 0.2900(3) 0.5543(3) 0.0169 1.0000 Uani .
O10 O 0.0627(3) 0.20356(17) 0.4651(2) 0.0169 1.0000 Uani .
N11 N -0.1486(3) 0.3720(3) 0.2611(2) 0.0175 1.0000 Uani .
H31 H 0.8511 0.7251 0.3449 0.0201 1.0000 Uiso R
H61 H 0.7767 0.5186 0.6182 0.0211 1.0000 Uiso R
H91 H -0.0399 0.2671 0.6192 0.0203 1.0000 Uiso R
H114 H -0.2313 0.4460 0.2686 0.0280 1.0000 Uiso R
H113 H -0.1545 0.3381 0.1839 0.0272 1.0000 Uiso R
H112 H -0.1847 0.3038 0.3154 0.0276 1.0000 Uiso R
H111 H -0.0273 0.4016 0.2778 0.0279 1.0000 Uiso R

loop_
_atom_site_aniso_label
_atom_site_aniso_U_11
_atom_site_aniso_U_22
_atom_site_aniso_U_33
_atom_site_aniso_U_23
_atom_site_aniso_U_13
_atom_site_aniso_U_12
Mn1 0.01221(19) 0.01105(19) 0.0130(2) -0.00060(14) -0.0003(2) 0.00033(13)
O2 0.0182(10) 0.0171(10) 0.0206(11) -0.0025(8) 0.0028(8) -0.0042(8)
C3 0.0169(13) 0.0171(13) 0.0172(14) 0.0001(11) 0.0022(11) -0.0022(11)
O4 0.0225(10) 0.0139(8) 0.0215(12) -0.0027(8) 0.0015(9) -0.0030(7)
O5 0.0150(9) 0.0273(11) 0.0173(10) -0.0015(9) -0.0014(8) 0.0008(8)
C6 0.0159(13) 0.0161(13) 0.0188(15) 0.0001(11) -0.0019(11) 0.0000(11)
O7 0.0177(10) 0.0271(11) 0.0142(10) 0.0010(9) -0.0022(8) -0.0022(8)
O8 0.0199(11) 0.0145(10) 0.0221(12) -0.0038(8) 0.0026(8) -0.0032(8)
C9 0.0161(13) 0.0152(13) 0.0194(15) 0.0013(11) 0.0007(11) -0.0014(10)
O10 0.0188(8) 0.0124(8) 0.0195(10) -0.0013(10) 0.0002(10) -0.0022(6)
N11 0.0175(11) 0.0174(11) 0.0176(13) 0.0022(10) -0.0015(10) 0.0000(9)

loop_
_atom_type_symbol
_atom_type_scat_dispersion_real
_atom_type_scat_dispersion_imag
_atom_type_scat_Cromer_Mann_a1
_atom_type_scat_Cromer_Mann_b1
_atom_type_scat_Cromer_Mann_a2
_atom_type_scat_Cromer_Mann_b2
_atom_type_scat_Cromer_Mann_a3
_atom_type_scat_Cromer_Mann_b3
_atom_type_scat_Cromer_Mann_a4
_atom_type_scat_Cromer_Mann_b4
_atom_type_scat_Cromer_Mann_c
_atom_type_scat_source
C 0.0033 0.0016 2.3100 20.8439 1.0200 10.2075 1.5886 0.5687 0.8650 51.6512 0.2156 'International Tables Vol C 4.2.6.8 and 6.1.1.4'
H 0.0000 0.0000 0.4930 10.5109 0.3229 26.1257 0.1402 3.1424 0.0408 57.7998 0.0030 'International Tables Vol C 4.2.6.8 and 6.1.1.4'
O 0.0106 0.0060 3.0485 13.2771 2.2868 5.7011 1.5463 0.3239 0.8670 32.9089 0.2508 'International Tables Vol C 4.2.6.8 and 6.1.1.4'
N 0.0061 0.0033 12.2126 0.0057 3.1322 9.8933 2.0125 28.9975 1.1663 0.5826 -11.5290 'International Tables Vol C 4.2.6.8 and 6.1.1.4'
Mn 0.3368 0.7283 11.2819 5.3409 7.3573 0.3432 3.0193 17.8674 2.2441 83.7543 1.0896 'International Tables Vol C 4.2.6.8 and 6.1.1.4'

loop_
_geom_angle_atom_site_label_1
_geom_angle_site_symmetry_1
_geom_angle_atom_site_label_2
_geom_angle_atom_site_label_3
_geom_angle_site_symmetry_3
_geom_angle
_geom_angle_publ_flag
O10 3_555 Mn1 O4 3_465 176.51(11) yes
O10 3_555 Mn1 O7 4_664 94.12(9) yes
O4 3_465 Mn1 O7 4_664 89.19(8) yes
O10 3_555 Mn1 O2 . 86.58(8) yes
O4 3_465 Mn1 O2 . 94.15(8) yes
O7 4_664 Mn1 O2 . 96.63(8) yes
O10 3_555 Mn1 O5 . 88.63(9) yes
O4 3_465 Mn1 O5 . 87.97(9) yes
O7 4_664 Mn1 O5 . 173.54(8) yes
O2 . Mn1 O5 . 89.36(8) yes
O10 3_555 Mn1 O8 . 93.61(8) yes
O4 3_465 Mn1 O8 . 85.31(7) yes
O7 4_664 Mn1 O8 . 89.34(8) yes
O2 . Mn1 O8 . 174.00(10) yes
O5 . Mn1 O8 . 84.65(8) yes
Mn1 . O2 C3 . 139.53(19) yes
O2 . C3 O4 . 127.2(3) yes
O2 . C3 H31 . 116.6 no
O4 . C3 H31 . 116.2 no
Mn1 3_565 O4 C3 . 118.99(19) yes
Mn1 . O5 C6 . 125.1(2) yes
O5 . C6 O7 . 126.4(3) yes
O5 . C6 H61 . 116.7 no
O7 . C6 H61 . 116.9 no
Mn1 4_665 O7 C6 . 127.69(19) yes
Mn1 . O8 C9 . 134.50(19) yes
O8 . C9 O10 . 126.8(3) yes
O8 . C9 H91 . 116.8 no
O10 . C9 H91 . 116.4 no
Mn1 3_455 O10 C9 . 120.04(19) yes
H114 . N11 H113 . 109.3 no
H114 . N11 H112 . 108.6 no
H113 . N11 H112 . 109.7 no
H114 . N11 H111 . 109.0 no
H113 . N11 H111 . 109.9 no
H112 . N11 H111 . 110.3 no

loop_
_geom_bond_atom_site_label_1
_geom_bond_atom_site_label_2
_geom_bond_site_symmetry_2
_geom_bond_distance
_geom_bond_publ_flag
Mn1 O10 3_555 2.2113(17) yes
Mn1 O4 3_465 2.1995(18) yes
Mn1 O7 4_664 2.181(2) yes
Mn1 O2 . 2.165(2) yes
Mn1 O5 . 2.186(2) yes
Mn1 O8 . 2.177(2) yes
O2 C3 . 1.252(4) yes
C3 O4 . 1.252(3) yes
C3 H31 . 0.959 no
O5 C6 . 1.231(4) yes
C6 O7 . 1.255(4) yes
C6 H61 . 0.973 no
O8 C9 . 1.253(3) yes
C9 O10 . 1.257(4) yes
C9 H91 . 0.962 no
N11 H114 . 0.901 no
N11 H113 . 0.888 no
N11 H112 . 0.900 no
N11 H111 . 0.896 no

loop_
_geom_hbond_atom_site_label_D
_geom_hbond_atom_site_label_H
_geom_hbond_atom_site_label_A
_geom_hbond_site_symmetry_A
_geom_hbond_angle_DHA
_geom_hbond_distance_DH
_geom_hbond_distance_HA
_geom_hbond_distance_DA
_geom_hbond_publ_flag
N11 H114 O2 1_455 145.09(9) 0.901 2.109 2.893(4) yes
N11 H114 O5 4_564 122.82(8) 0.901 2.262 2.853(4) yes
N11 H113 O4 2_544 163.78(8) 0.888 2.196 3.059(4) yes
N11 H112 O7 2_544 133.35(7) 0.900 2.504 3.190(4) yes
N11 H112 O10 3_455 131.46(7) 0.900 2.364 3.036(4) yes
N11 H111 O7 4_664 172.79(9) 0.896 1.959 2.850(4) yes
